data_2100228
loop_
_publ_author_name
'Oswald, Iain D. H.'
'Motherwell, W. D. Samuel'
'Parsons, Simon'

_publ_section_title
;
 Formation of quinol co-crystals with hydrogen-bond acceptors
;
_journal_issue 1
_journal_name_full 'Acta Crystallographica Section B'
_journal_page_first 46
_journal_page_last 57
_journal_paper_doi 10.1107/S0108768104028605
_journal_volume 61
_journal_year 2005
_chemical_formula_moiety C6H6O2.C4H4N2
_chemical_formula_sum 'C10 H10 N2 O2'
_chemical_formula_weight 190.20
_chemical_name_common Quinol:pyrazine
_chemical_name_systematic
;
 ?
;
_space_group_IT_number 14
_symmetry_cell_setting monoclinic
_symmetry_space_group_name_Hall '-P 2ybc'
_symmetry_space_group_name_H-M 'P 1 21/c 1'
_atom_sites_solution_hydrogens geom
_atom_sites_solution_primary direct
_atom_sites_solution_secondary difmap
_audit_creation_method SHELXL-97
_cell_angle_alpha 90.00
_cell_angle_beta 90.091(6)
_cell_angle_gamma 90.00
_cell_formula_units_Z 2
_cell_length_a 8.901(3)
_cell_length_b 7.666(2)
_cell_length_c 6.984(2)
_cell_measurement_reflns_used 834
_cell_measurement_temperature 150(2)
_cell_measurement_theta_max 26.70
_cell_measurement_theta_min 2.29
_cell_volume 476.6(2)
_computing_cell_refinement 'Bruker SMART'
_computing_data_collection 'Bruker SMART'
_computing_data_reduction 'Bruker SHELXTL'
_computing_molecular_graphics 'Bruker SHELXTL'
_computing_publication_material 'Bruker SHELXTL'
_computing_structure_refinement 'SHELXL-97 (Sheldrick, 1997b)'
_computing_structure_solution 'SHELXS-97 (Sheldrick, 1997b)'
_diffrn_ambient_temperature 150(2)
_diffrn_measured_fraction_theta_full 0.922
_diffrn_measured_fraction_theta_max 0.922
_diffrn_measurement_device_type 'CCD area detector'
_diffrn_measurement_method '\w scans'
_diffrn_radiation_monochromator graphite
_diffrn_radiation_source 'fine-focus sealed tube'
_diffrn_radiation_type MoK\a
_diffrn_radiation_wavelength 0.71073
_diffrn_reflns_av_R_equivalents 0.0230
_diffrn_reflns_av_sigmaI/netI 0.0322
_diffrn_reflns_limit_h_max 11
_diffrn_reflns_limit_h_min -10
_diffrn_reflns_limit_k_max 10
_diffrn_reflns_limit_k_min -9
_diffrn_reflns_limit_l_max 9
_diffrn_reflns_limit_l_min -8
_diffrn_reflns_number 2873
_diffrn_reflns_theta_full 28.75
_diffrn_reflns_theta_max 28.75
_diffrn_reflns_theta_min 3.51
_diffrn_standards_decay_% 0
_diffrn_standards_number 0
_exptl_absorpt_coefficient_mu 0.095
_exptl_absorpt_correction_T_max 1
_exptl_absorpt_correction_T_min 0.787
_exptl_absorpt_correction_type multi-scan
_exptl_absorpt_process_details SADABS
_exptl_crystal_colour Colourless
_exptl_crystal_density_diffrn 1.325
_exptl_crystal_density_method 'not measured'
_exptl_crystal_description Plate
_exptl_crystal_F_000 200
_exptl_crystal_size_max 0.39
_exptl_crystal_size_mid 0.28
_exptl_crystal_size_min 0.10
_refine_diff_density_max 0.261
_refine_diff_density_min -0.296
_refine_ls_extinction_method none
_refine_ls_goodness_of_fit_ref 1.067
_refine_ls_hydrogen_treatment mixed
_refine_ls_matrix_type full
_refine_ls_number_parameters 68
_refine_ls_number_reflns 1141
_refine_ls_number_restraints 0
_refine_ls_restrained_S_all 1.067
_refine_ls_R_factor_all 0.0623
_refine_ls_R_factor_gt 0.0471
_refine_ls_shift/su_max 0.000
_refine_ls_shift/su_mean 0.000
_refine_ls_structure_factor_coef Fsqd
_refine_ls_weighting_details 'calc w=1/[\s^2^(Fo^2^)+(0.0544P)^2^+0.1051P] where P=(Fo^2^+2Fc^2^)/3'
_refine_ls_weighting_scheme calc
_refine_ls_wR_factor_gt 0.1078
_refine_ls_wR_factor_ref 0.1150
_reflns_number_gt 926
_reflns_number_total 1141
_reflns_threshold_expression >2sigma(I)
_cod_data_source_file ws5013.cif
_cod_data_source_block 1
_cod_depositor_comments
;
The following automatic conversions were performed:
'_symmetry_cell_setting' value 'Monoclinic' changed to 'monoclinic'
according to '/home/saulius/struct/CIF-dictionaries/cif_core.dic'
dictionary named 'cif_core.dic' version 2.4.1 from 2010-06-29.

Automatic conversion script
Id: cif_fix_enum 1527 2010-12-29 10:47:43Z saulius 

The following automatic conversions were performed:

'_symmetry_cell_setting' value 'Monoclinic' changed to 'monoclinic'
according to /home/saulius/struct/CIF-dictionaries/cif_core.dic
dictionary named 'cif_core.dic' version 2.4.1 from
2010-06-29.

'_exptl_absorpt_correction_type' value 'Multi-scan'
changed to 'multi-scan' according to
/home/saulius/struct/CIF-dictionaries/cif_core.dic dictionary named
'cif_core.dic' version 2.4.1 from 2010-06-29.

Automatic conversion script
Id: cif_fix_values 1715 2011-07-08 13:25:40Z adriana 
;
_cod_original_cell_volume 476.6(3)
_cod_original_sg_symbol_H-M 'P 21/c'
_cod_database_code 2100228
_cod_database_fobs_code 2100228

loop_
_symmetry_equiv_pos_as_xyz
'x, y, z'
'-x, y+1/2, -z+1/2'
'-x, -y, -z'
'x, -y-1/2, z-1/2'

loop_
_atom_site_label
_atom_site_fract_x
_atom_site_fract_y
_atom_site_fract_z
_atom_site_U_iso_or_equiv
_atom_site_adp_type
_atom_site_calc_flag
_atom_site_refinement_flags
_atom_site_occupancy
_atom_site_disorder_assembly
_atom_site_disorder_group
_atom_site_type_symbol
O1A 0.71445(11) 0.46037(14) 0.14967(15) 0.0260(3) Uani d . 1 . . O
C1A 0.85553(15) 0.47662(18) 0.0737(2) 0.0199(3) Uani d . 1 . . C
C2A 0.94287(15) 0.61663(18) 0.1331(2) 0.0216(3) Uani d . 1 . . C
H2A 0.9043 0.6967 0.2245 0.026 Uiso calc R 1 . . H
C3A 1.08664(15) 0.64018(18) 0.05933(19) 0.0219(3) Uani d . 1 . . C
H3A 1.1456 0.7366 0.1002 0.026 Uiso calc R 1 . . H
N1S 0.57307(13) 0.15072(16) 0.05990(17) 0.0258(3) Uani d . 1 . . N
C2S 0.62719(17) -0.0078(2) 0.0975(2) 0.0279(4) Uani d . 1 . . C
H2S 0.7185 -0.0180 0.1671 0.033 Uiso calc R 1 . . H
C3S 0.55474(16) -0.15751(19) 0.0385(2) 0.0259(4) Uani d . 1 . . C
H3S 0.5971 -0.2679 0.0688 0.031 Uiso calc R 1 . . H
H1A 0.670(2) 0.358(3) 0.117(3) 0.049(6) Uiso d . 1 . . H

loop_
_atom_site_aniso_label
_atom_site_aniso_U_11
_atom_site_aniso_U_22
_atom_site_aniso_U_33
_atom_site_aniso_U_12
_atom_site_aniso_U_13
_atom_site_aniso_U_23
O1A 0.0221(5) 0.0202(6) 0.0358(6) -0.0040(4) 0.0053(4) -0.0034(4)
C1A 0.0204(7) 0.0179(7) 0.0215(6) 0.0003(5) -0.0016(5) 0.0031(5)
C2A 0.0255(7) 0.0168(7) 0.0224(7) 0.0007(5) 0.0000(5) -0.0036(5)
C3A 0.0236(7) 0.0163(7) 0.0256(7) -0.0037(5) -0.0035(5) -0.0016(5)
N1S 0.0261(7) 0.0216(7) 0.0297(7) -0.0054(5) 0.0046(5) -0.0035(5)
C2S 0.0245(7) 0.0293(9) 0.0297(8) -0.0009(6) -0.0023(6) -0.0013(6)
C3S 0.0270(8) 0.0217(8) 0.0292(8) 0.0012(6) 0.0054(6) 0.0024(6)

loop_
_atom_type_symbol
_atom_type_description
_atom_type_scat_dispersion_real
_atom_type_scat_dispersion_imag
_atom_type_scat_source
C C 0.0033 0.0016 'International Tables Vol C Tables 4.2.6.8 and 6.1.1.4'
H H 0.0000 0.0000 'International Tables Vol C Tables 4.2.6.8 and 6.1.1.4'
N N 0.0061 0.0033 'International Tables Vol C Tables 4.2.6.8 and 6.1.1.4'
O O 0.0106 0.0060 'International Tables Vol C Tables 4.2.6.8 and 6.1.1.4'

loop_
_geom_angle_atom_site_label_1
_geom_angle_atom_site_label_2
_geom_angle_atom_site_label_3
_geom_angle_site_symmetry_1
_geom_angle_site_symmetry_3
_geom_angle
C1A O1A H1A . . 112.1(13)
O1A C1A C2A . . 117.91(12)
O1A C1A C3A . 3_765 122.76(12)
C2A C1A C3A . 3_765 119.33(13)
C1A C2A C3A . . 120.30(13)
C1A C2A H2A . . 119.8
C3A C2A H2A . . 119.8
C1A C3A C2A 3_765 . 120.37(12)
C1A C3A H3A 3_765 . 119.8
C2A C3A H3A . . 119.8
C3S N1S C2S 3_655 . 116.50(12)
N1S C2S C3S . . 122.08(14)
N1S C2S H2S . . 119.0
C3S C2S H2S . . 119.0
N1S C3S C2S 3_655 . 121.42(14)
N1S C3S H3S 3_655 . 119.3
C2S C3S H3S . . 119.3

loop_
_geom_bond_atom_site_label_1
_geom_bond_atom_site_label_2
_geom_bond_site_symmetry_2
_geom_bond_distance
_geom_bond_publ_flag
O1A C1A . 1.3696(17) ?
O1A H1A . 0.91(2) ?
C1A C2A . 1.3882(19) ?
C1A C3A 3_765 1.390(2) ?
C2A C3A . 1.392(2) ?
C2A H2A . 0.9500 ?
C3A C1A 3_765 1.390(2) ?
C3A H3A . 0.9500 ?
N1S C3S 3_655 1.3291(19) ?
N1S C2S . 1.333(2) ?
C2S C3S . 1.379(2) ?
C2S H2S . 0.9500 ?
C3S N1S 3_655 1.3291(19) ?
C3S H3S . 0.9500 ?
